data_8103577
loop_
_publ_author_name
'Massa, W.'

_publ_section_title
;
 Die Kristallstruktur von beta - Li3 V F6
;
_journal_name_full 'Zeitschrift fuer Kristallographie (149,1979-)'
_journal_page_first 201
_journal_page_last 210
_journal_volume 153
_journal_year 1980
_chemical_formula_sum 'F6 Li3 V'
_chemical_name_systematic 'Li3 (V F6)'
_space_group_IT_number 15
_symmetry_space_group_name_Hall '-C 2yc'
_symmetry_space_group_name_H-M 'C 1 2/c 1'
_cell_angle_alpha 90
_cell_angle_beta 95.84
_cell_angle_gamma 90
_cell_formula_units_Z 12
_cell_length_a 14.405
_cell_length_b 8.688
_cell_length_c 10.082
_cell_volume 1255.220
_citation_journal_id_ASTM ZEKRDZ
_cod_data_source_file Massa_ZEKRDZ_1980_272.cif
_cod_data_source_block F6Li3V1
_cod_original_cell_volume 1255.22
_cod_original_formula_sum 'F6 Li3 V1'
_cod_database_code 8103577

loop_
_symmetry_equiv_pos_as_xyz
x,y,z
-x,y,-z+1/2
-x,-y,-z
x,-y,z-1/2
x+1/2,y+1/2,z
-x+1/2,y+1/2,-z+1/2
-x+1/2,-y+1/2,-z
x+1/2,-y+1/2,z-1/2

loop_
_atom_site_label
_atom_site_type_symbol
_atom_site_fract_x
_atom_site_fract_y
_atom_site_fract_z
_atom_site_occupancy
_atom_site_U_iso_or_equiv
V2 V+3 0.33788 0.00146 0.70706 1 0.0
F6 F-1 0.0731 0.1686 0.4319 1 0.0
F2 F-1 0.2315 0.3361 0.8868 1 0.0
F9 F-1 0.0729 -0.004 0.6679 1 0.0
F5 F-1 -0.0775 0.1613 0.562 1 0.0
Li4 Li+1 0.4776 0.1501 0.4695 1 0.0
F3 F-1 0.0933 0.3395 0.6908 1 0.0
Li3 Li+1 0.1681 0.2936 0.0494 1 0.0
Li1 Li+1 0 0.1919 0.25 1 0.0
F4 F-1 0.2479 -0.0196 0.3407 1 0.0
F7 F-1 0.0793 0.4884 0.9335 1 0.0
Li5 Li+1 0.3586 0.3507 0.2293 1 0.0
V1 V+3 0 0 0 1 0.0
F1 F-1 0.0922 0.3398 0.1921 1 0.0
F8 F-1 0.2392 0.346 0.3924 1 0.0
Li2 Li+1 0.2014 0.1437 0.4296 1 0.0
